data_7234354
loop_
_publ_author_name
'Devogelaer, Jan-Joris'
'Brugman, Sander J.T.'
'meekes, hugo'
'Tinnemans, Paul T.'
'Vlieg, Elias'
'de Gelder, Rene'

_publ_section_title
;
 Cocrystal design by network-based link prediction
;
_journal_name_full CrystEngComm
_journal_paper_doi 10.1039/C9CE01110B
_journal_year 2019
_chemical_formula_moiety 'C12 H13.42 N2, 2(C7 H5.29 O3)'
_chemical_formula_sum 'C26 H24 N2 O6'
_chemical_formula_weight 460.47
_space_group_crystal_system monoclinic
_space_group_IT_number 14
_space_group_name_Hall '-P 2yn'
_space_group_name_H-M_alt 'P 1 21/n 1'
_symmetry_space_group_name_Hall '-P 2yn'
_symmetry_space_group_name_H-M 'P 1 21/n 1'
_atom_sites_solution_hydrogens mixed
_atom_sites_solution_primary direct
_atom_sites_solution_secondary difmap
_audit_creation_method SHELXL-2018/3
_audit_update_record
;
2019-07-16 deposited with the CCDC.    2019-10-02 downloaded from the CCDC.
;
_cell_angle_alpha 90
_cell_angle_beta 101.7599(14)
_cell_angle_gamma 90
_cell_formula_units_Z 2
_cell_length_a 8.6104(3)
_cell_length_b 6.8302(2)
_cell_length_c 19.1092(8)
_cell_measurement_reflns_used 7835
_cell_measurement_temperature 150(2)
_cell_measurement_theta_max 33.0
_cell_measurement_theta_min 3.2
_cell_volume 1100.24(7)
_computing_cell_refinement Peakref
_computing_data_collection Apex3
_computing_data_reduction SAINT,SADABS-2014/5
_computing_molecular_graphics 'PLATON, Shelxle'
_computing_structure_refinement 'SHELXL-2016/6 (Sheldrick, 2016)'
_computing_structure_solution 'SHELXT 2014/4 (Sheldrick, 2014)'
_diffrn_ambient_temperature 150(2)
_diffrn_detector_area_resol_mean 10.4
_diffrn_measured_fraction_theta_full 0.999
_diffrn_measured_fraction_theta_max 0.999
_diffrn_measurement_device 'Bruker D8 Quest Apex3'
_diffrn_measurement_method '\f and \w scans'
_diffrn_radiation_detector Photon100
_diffrn_radiation_monochromator graphite
_diffrn_radiation_type MoK\a
_diffrn_radiation_wavelength 0.71073
_diffrn_reflns_av_R_equivalents 0.0295
_diffrn_reflns_av_unetI/netI 0.0224
_diffrn_reflns_Laue_measured_fraction_full 0.999
_diffrn_reflns_Laue_measured_fraction_max 0.999
_diffrn_reflns_limit_h_max 13
_diffrn_reflns_limit_h_min -12
_diffrn_reflns_limit_k_max 10
_diffrn_reflns_limit_k_min -10
_diffrn_reflns_limit_l_max 29
_diffrn_reflns_limit_l_min -29
_diffrn_reflns_number 23889
_diffrn_reflns_point_group_measured_fraction_full 0.999
_diffrn_reflns_point_group_measured_fraction_max 0.999
_diffrn_reflns_theta_full 25.242
_diffrn_reflns_theta_max 33.182
_diffrn_reflns_theta_min 2.439
_diffrn_source 'sealed tube'
_exptl_absorpt_coefficient_mu 0.100
_exptl_absorpt_correction_T_max 0.7465
_exptl_absorpt_correction_T_min 0.7112
_exptl_absorpt_correction_type multi-scan
_exptl_absorpt_process_details
;
 SADABS 2016/2: Krause, L., Herbst-Irmer, R., Sheldrick G.M. & Stalke D.,
 J. Appl. Cryst. 48 (2015) 3-10
;
_exptl_crystal_colour colourless
_exptl_crystal_density_diffrn 1.390
_exptl_crystal_description needle
_exptl_crystal_F_000 484
_exptl_crystal_size_max 0.588
_exptl_crystal_size_mid 0.311
_exptl_crystal_size_min 0.082
_refine_diff_density_max 0.406
_refine_diff_density_min -0.253
_refine_diff_density_rms 0.056
_refine_ls_extinction_method none
_refine_ls_goodness_of_fit_ref 1.038
_refine_ls_hydrogen_treatment mixed
_refine_ls_matrix_type full
_refine_ls_number_parameters 163
_refine_ls_number_reflns 4211
_refine_ls_number_restraints 0
_refine_ls_restrained_S_all 1.038
_refine_ls_R_factor_all 0.0625
_refine_ls_R_factor_gt 0.0426
_refine_ls_shift/su_max 0.001
_refine_ls_shift/su_mean 0.000
_refine_ls_structure_factor_coef Fsqd
_refine_ls_weighting_details 'w=1/[\s^2^(Fo^2^)+(0.0833P)^2^+0.1085P] where P=(Fo^2^+2Fc^2^)/3'
_refine_ls_weighting_scheme calc
_refine_ls_wR_factor_gt 0.1203
_refine_ls_wR_factor_ref 0.1340
_reflns_Friedel_coverage 0.000
_reflns_number_gt 3186
_reflns_number_total 4211
_reflns_threshold_expression 'I > 2\s(I)'
_cod_data_source_file c9ce01110b2.cif
_cod_data_source_block p1908a
_cod_database_code 7234354
_shelx_shelxl_version_number 2018/3
_shelx_space_group_comment
;
The symmetry employed for this shelxl refinement is uniquely defined
by the following loop, which should always be used as a source of
symmetry information in preference to the above space-group names.
They are only intended as comments.
;
_shelx_estimated_absorpt_t_min 0.944
_shelx_estimated_absorpt_t_max 0.992

loop_
_space_group_symop_operation_xyz
'x, y, z'
'-x+1/2, y+1/2, -z+1/2'
'-x, -y, -z'
'x-1/2, -y-1/2, z-1/2'

loop_
_atom_site_label
_atom_site_type_symbol
_atom_site_fract_x
_atom_site_fract_y
_atom_site_fract_z
_atom_site_U_iso_or_equiv
_atom_site_adp_type
_atom_site_occupancy
_atom_site_site_symmetry_order
_atom_site_calc_flag
_atom_site_refinement_flags_posn
_atom_site_refinement_flags_adp
_atom_site_refinement_flags_occupancy
N01 N 0.73030(8) 0.58847(10) 0.09281(4) 0.01906(15) Uani 1 1 d . . .
H01 H 0.773(3) 0.725(4) 0.1195(13) 0.052(10) Uiso 0.71(6) 1 d . . P
C02 C 0.62470(9) 0.23724(11) 0.02672(4) 0.01539(15) Uani 1 1 d . . .
C03 C 0.80467(10) 0.51051(12) 0.04433(5) 0.01954(17) Uani 1 1 d . . .
H03 H 0.893264 0.576786 0.032898 0.023 Uiso 1 1 calc R U .
C04 C 0.54871(10) 0.32136(12) 0.07716(4) 0.01843(16) Uani 1 1 d . . .
H04 H 0.459291 0.259278 0.089521 0.022 Uiso 1 1 calc R U .
C05 C 0.75529(9) 0.33564(12) 0.01054(4) 0.01863(16) Uani 1 1 d . . .
H05 H 0.809963 0.282569 -0.023551 0.022 Uiso 1 1 calc R U .
C06 C 0.57181(9) 0.04697(12) -0.01056(4) 0.01766(16) Uani 1 1 d . . .
H06A H 0.661231 -0.046836 -0.000429 0.021 Uiso 1 1 calc R U .
H06B H 0.547152 0.070619 -0.062762 0.021 Uiso 1 1 calc R U .
C07 C 0.60522(10) 0.49650(12) 0.10903(5) 0.02058(17) Uani 1 1 d . . .
H07 H 0.553426 0.553097 0.143519 0.025 Uiso 1 1 calc R U .
O08 O -0.18175(8) -0.09316(10) 0.15675(4) 0.02441(16) Uani 1 1 d . . .
H08 H -0.198747 -0.203293 0.137124 0.035(18) Uiso 0.29(6) 1 calc R . P
O09 O 0.17513(9) 0.21873(11) 0.09162(4) 0.03259(18) Uani 1 1 d . . .
H09 H 0.1176(17) 0.099(2) 0.0773(8) 0.049 Uiso 1 1 d . U .
O10 O -0.01051(8) -0.07269(10) 0.08396(4) 0.02809(17) Uani 1 1 d . . .
C11 C -0.01221(9) 0.18212(11) 0.16851(4) 0.01574(15) Uani 1 1 d . . .
C12 C -0.07903(10) 0.26103(12) 0.22299(4) 0.01935(16) Uani 1 1 d . . .
H12 H -0.161581 0.192182 0.238648 0.023 Uiso 1 1 calc R U .
C13 C 0.16054(11) 0.46517(14) 0.17675(5) 0.0263(2) Uani 1 1 d . . .
H13 H 0.242135 0.535729 0.161009 0.032 Uiso 1 1 calc R U .
C14 C -0.06965(10) -0.00678(12) 0.13372(4) 0.01799(16) Uani 1 1 d . . .
C15 C 0.10838(10) 0.28630(13) 0.14511(5) 0.02025(17) Uani 1 1 d . . .
C16 C -0.02670(11) 0.43863(14) 0.25466(5) 0.02575(19) Uani 1 1 d . . .
H16 H -0.072231 0.490621 0.291986 0.031 Uiso 1 1 calc R U .
C17 C 0.09348(11) 0.53951(14) 0.23095(5) 0.0278(2) Uani 1 1 d . . .
H17 H 0.129784 0.661088 0.252363 0.033 Uiso 1 1 calc R U .

loop_
_atom_site_aniso_label
_atom_site_aniso_U_11
_atom_site_aniso_U_22
_atom_site_aniso_U_33
_atom_site_aniso_U_23
_atom_site_aniso_U_13
_atom_site_aniso_U_12
N01 0.0193(3) 0.0126(3) 0.0236(3) -0.0012(2) 0.0005(2) -0.0034(2)
C02 0.0147(3) 0.0124(3) 0.0180(3) -0.0004(3) 0.0009(2) -0.0021(3)
C03 0.0169(3) 0.0150(3) 0.0260(4) 0.0010(3) 0.0025(3) -0.0041(3)
C04 0.0174(4) 0.0158(3) 0.0225(4) -0.0038(3) 0.0049(3) -0.0055(3)
C05 0.0173(3) 0.0151(3) 0.0237(4) -0.0013(3) 0.0047(3) -0.0031(3)
C06 0.0175(3) 0.0136(3) 0.0223(4) -0.0050(3) 0.0052(3) -0.0045(3)
C07 0.0214(4) 0.0165(4) 0.0242(4) -0.0054(3) 0.0053(3) -0.0038(3)
O08 0.0286(3) 0.0167(3) 0.0307(3) -0.0064(2) 0.0127(3) -0.0101(2)
O09 0.0300(4) 0.0320(4) 0.0418(4) -0.0052(3) 0.0215(3) -0.0092(3)
O10 0.0363(4) 0.0210(3) 0.0314(3) -0.0083(3) 0.0173(3) -0.0058(3)
C11 0.0162(3) 0.0129(3) 0.0173(3) 0.0005(2) 0.0016(3) -0.0025(3)
C12 0.0223(4) 0.0173(4) 0.0179(3) -0.0013(3) 0.0030(3) -0.0029(3)
C13 0.0201(4) 0.0194(4) 0.0367(5) 0.0017(3) -0.0002(3) -0.0084(3)
C14 0.0201(4) 0.0139(3) 0.0199(4) -0.0004(3) 0.0041(3) -0.0018(3)
C15 0.0163(3) 0.0187(4) 0.0254(4) 0.0015(3) 0.0034(3) -0.0026(3)
C16 0.0305(4) 0.0221(4) 0.0228(4) -0.0072(3) 0.0008(3) -0.0016(4)
C17 0.0273(4) 0.0175(4) 0.0334(5) -0.0043(3) -0.0064(4) -0.0060(3)

loop_
_atom_type_symbol
_atom_type_description
_atom_type_scat_dispersion_real
_atom_type_scat_dispersion_imag
_atom_type_scat_source
C C 0.0033 0.0016 'International Tables Vol C Tables 4.2.6.8 and 6.1.1.4'
H H 0.0000 0.0000 'International Tables Vol C Tables 4.2.6.8 and 6.1.1.4'
N N 0.0061 0.0033 'International Tables Vol C Tables 4.2.6.8 and 6.1.1.4'
O O 0.0106 0.0060 'International Tables Vol C Tables 4.2.6.8 and 6.1.1.4'

loop_
_geom_angle_atom_site_label_1
_geom_angle_atom_site_label_2
_geom_angle_atom_site_label_3
_geom_angle
_geom_angle_site_symmetry_1
_geom_angle_site_symmetry_3
C07 N01 C03 119.67(7) . .
C07 N01 H01 120.4(11) . .
C03 N01 H01 120.0(11) . .
C04 C02 C05 117.82(7) . .
C04 C02 C06 122.87(7) . .
C05 C02 C06 119.30(7) . .
N01 C03 C05 121.44(7) . .
N01 C03 H03 119.3 . .
C05 C03 H03 119.3 . .
C07 C04 C02 119.18(7) . .
C07 C04 H04 120.4 . .
C02 C04 H04 120.4 . .
C03 C05 C02 119.79(7) . .
C03 C05 H05 120.1 . .
C02 C05 H05 120.1 . .
C02 C06 C06 115.01(8) . 3_655
C02 C06 H06A 108.5 . .
C06 C06 H06A 108.5 3_655 .
C02 C06 H06B 108.5 . .
C06 C06 H06B 108.5 3_655 .
H06A C06 H06B 107.5 . .
N01 C07 C04 122.11(8) . .
N01 C07 H07 118.9 . .
C04 C07 H07 118.9 . .
C14 O08 H08 109.5 . .
C15 O09 H09 103.3(9) . .
C12 C11 C15 119.04(7) . .
C12 C11 C14 121.17(7) . .
C15 C11 C14 119.77(7) . .
C16 C12 C11 121.03(8) . .
C16 C12 H12 119.5 . .
C11 C12 H12 119.5 . .
C17 C13 C15 119.98(8) . .
C17 C13 H13 120.0 . .
C15 C13 H13 120.0 . .
O10 C14 O08 123.14(8) . .
O10 C14 C11 120.12(7) . .
O08 C14 C11 116.73(7) . .
O09 C15 C13 118.52(8) . .
O09 C15 C11 121.57(8) . .
C13 C15 C11 119.91(8) . .
C12 C16 C17 119.12(8) . .
C12 C16 H16 120.4 . .
C17 C16 H16 120.4 . .
C13 C17 C16 120.91(8) . .
C13 C17 H17 119.5 . .
C16 C17 H17 119.5 . .

loop_
_geom_bond_atom_site_label_1
_geom_bond_atom_site_label_2
_geom_bond_distance
_geom_bond_site_symmetry_2
N01 C07 1.3367(10) .
N01 C03 1.3393(11) .
N01 H01 1.09(3) .
C02 C04 1.3945(11) .
C02 C05 1.3976(11) .
C02 C06 1.5071(11) .
C03 C05 1.3828(11) .
C03 H03 0.9500 .
C04 C07 1.3849(11) .
C04 H04 0.9500 .
C05 H05 0.9500 .
C06 C06 1.5188(15) 3_655
C06 H06A 0.9900 .
C06 H06B 0.9900 .
C07 H07 0.9500 .
O08 C14 1.2833(10) .
O08 H08 0.8400 .
O09 C15 1.3519(11) .
O09 H09 0.964(15) .
O10 C14 1.2504(10) .
C11 C12 1.3963(11) .
C11 C15 1.4049(11) .
C11 C14 1.4890(11) .
C12 C16 1.3891(12) .
C12 H12 0.9500 .
C13 C17 1.3812(14) .
C13 C15 1.3962(12) .
C13 H13 0.9500 .
C16 C17 1.3936(14) .
C16 H16 0.9500 .
C17 H17 0.9500 .

loop_
_geom_torsion_atom_site_label_1
_geom_torsion_atom_site_label_2
_geom_torsion_atom_site_label_3
_geom_torsion_atom_site_label_4
_geom_torsion
_geom_torsion_site_symmetry_4
C07 N01 C03 C05 -0.22(13) .
C05 C02 C04 C07 -0.21(12) .
C06 C02 C04 C07 179.87(8) .
N01 C03 C05 C02 0.26(13) .
C04 C02 C05 C03 -0.03(12) .
C06 C02 C05 C03 179.88(7) .
C04 C02 C06 C06 0.32(14) 3_655
C05 C02 C06 C06 -179.59(9) 3_655
C03 N01 C07 C04 -0.04(13) .
C02 C04 C07 N01 0.26(13) .
C15 C11 C12 C16 -0.82(13) .
C14 C11 C12 C16 -179.09(8) .
C12 C11 C14 O10 178.43(8) .
C15 C11 C14 O10 0.16(12) .
C12 C11 C14 O08 -0.63(12) .
C15 C11 C14 O08 -178.90(8) .
C17 C13 C15 O09 179.22(8) .
C17 C13 C15 C11 -0.05(13) .
C12 C11 C15 O09 -178.70(8) .
C14 C11 C15 O09 -0.39(13) .
C12 C11 C15 C13 0.56(13) .
C14 C11 C15 C13 178.86(8) .
C11 C12 C16 C17 0.56(13) .
C15 C13 C17 C16 -0.21(14) .
C12 C16 C17 C13 -0.04(14) .
